data_7101128
loop_
_publ_author_name
'Tong, Ming-Liang'
'Monfort, Montserrat'
'Juan, Juan Modesto Clemente'
'Chen, Xiao-Ming'
'Bu, Xian-He'
'Ohba, Masaaki'
'Kitagawa, Susumu'

_publ_section_title
;
 A novel high-spin heterometallic Ni12K4cluster incorporating large Ni--azide
 circles and an in situ cyanomethylated di-2-pyridyl ketone
;
_journal_coden_ASTM CHCOFS
_journal_issue 2
_journal_name_full
;
 Chemical Communications (Cambridge, United Kingdom)
;
_journal_page_first 233
_journal_page_last 235
_journal_paper_doi 10.1039/b415431b
_journal_year 2005
_chemical_formula_sum 'C98 H105 K4 N57 Ni12 O33'
_chemical_formula_weight 3470.31
_space_group_IT_number 2
_symmetry_cell_setting triclinic
_symmetry_space_group_name_Hall '-P 1'
_symmetry_space_group_name_H-M 'P -1'
_atom_sites_solution_hydrogens geom
_atom_sites_solution_primary direct
_atom_sites_solution_secondary difmap
_audit_creation_method SHELXL-97
_cell_angle_alpha 70.34(3)
_cell_angle_beta 85.79(3)
_cell_angle_gamma 69.34(3)
_cell_formula_units_Z 1
_cell_length_a 15.634(3)
_cell_length_b 16.604(3)
_cell_length_c 18.257(4)
_cell_measurement_reflns_used 12570
_cell_measurement_temperature 293(2)
_cell_measurement_theta_max 26.00
_cell_measurement_theta_min 3.09
_cell_volume 4170.6(14)
_computing_cell_refinement CrystalClear
_computing_data_collection 'CrystalClear (Rigaku, 2002)'
_computing_data_reduction CrystalClear
_computing_molecular_graphics 'ORTEP-II (Johnson, 1976)'
_computing_publication_material SHELXL-97
_computing_structure_refinement 'SHELXL-97 (Sheldrick, 1997)'
_computing_structure_solution 'SHELXS-97 (Sheldrick, 1997)'
_diffrn_ambient_temperature 293(2)
_diffrn_measured_fraction_theta_full 0.766
_diffrn_measured_fraction_theta_max 0.766
_diffrn_measurement_device_type 'Rigaku Mercury CCD'
_diffrn_measurement_method '\w scan'
_diffrn_radiation_monochromator graphite
_diffrn_radiation_source 'rotating-anode generator'
_diffrn_radiation_type MoK\a
_diffrn_radiation_wavelength 0.71073
_diffrn_reflns_av_R_equivalents 0.0170
_diffrn_reflns_av_sigmaI/netI 0.0756
_diffrn_reflns_limit_h_max 9
_diffrn_reflns_limit_h_min -19
_diffrn_reflns_limit_k_max 13
_diffrn_reflns_limit_k_min -20
_diffrn_reflns_limit_l_max 14
_diffrn_reflns_limit_l_min -18
_diffrn_reflns_number 12570
_diffrn_reflns_theta_full 26.00
_diffrn_reflns_theta_max 26.00
_diffrn_reflns_theta_min 3.09
_exptl_absorpt_coefficient_mu 1.497
_exptl_absorpt_correction_T_max 0.836
_exptl_absorpt_correction_T_min 0.633
_exptl_absorpt_correction_type multi-scan
_exptl_absorpt_process_details '(CrystalClear; Rigaku, 2002)'
_exptl_crystal_colour 'deep green'
_exptl_crystal_density_diffrn 1.382
_exptl_crystal_density_method 'not measured'
_exptl_crystal_description block
_exptl_crystal_F_000 1768
_exptl_crystal_size_max 0.32
_exptl_crystal_size_mid 0.26
_exptl_crystal_size_min 0.12
_refine_diff_density_max 0.824
_refine_diff_density_min -0.677
_refine_diff_density_rms 0.145
_refine_ls_extinction_method none
_refine_ls_goodness_of_fit_ref 1.062
_refine_ls_hydrogen_treatment constr
_refine_ls_matrix_type full
_refine_ls_number_parameters 996
_refine_ls_number_reflns 12570
_refine_ls_number_restraints 0
_refine_ls_restrained_S_all 1.062
_refine_ls_R_factor_all 0.1215
_refine_ls_R_factor_gt 0.0861
_refine_ls_shift/su_max 0.000
_refine_ls_shift/su_mean 0.000
_refine_ls_structure_factor_coef Fsqd
_refine_ls_weighting_details 'calc w=1/[\s^2^(Fo^2^)+(0.1641P)^2^+17.9336P] where P=(Fo^2^+2Fc^2^)/3'
_refine_ls_weighting_scheme calc
_refine_ls_wR_factor_gt 0.2710
_refine_ls_wR_factor_ref 0.2925
_reflns_number_gt 8232
_reflns_number_total 12570
_reflns_threshold_expression >2sigma(I)
_cod_data_source_file b415431b.txt
_cod_depositor_comments
;
The following automatic conversions were performed:
'_exptl_absorpt_correction_type' value 'Multi-scan' changed to
'multi-scan' according to
'/home/saulius/struct/CIF-dictionaries/cif_core.dic' dictionary named
'cif_core.dic' version 2.4.1 from 2010-06-29.

Automatic conversion script
Id: cif_fix_enum 1527 2010-12-29 10:47:43Z saulius 
;
_cod_original_sg_symbol_H-M P-1
_cod_database_code 7101128

loop_
_symmetry_equiv_pos_as_xyz
'x, y, z'
'-x, -y, -z'

loop_
_atom_site_label
_atom_site_type_symbol
_atom_site_fract_x
_atom_site_fract_y
_atom_site_fract_z
_atom_site_U_iso_or_equiv
_atom_site_adp_type
_atom_site_occupancy
_atom_site_symmetry_multiplicity
_atom_site_calc_flag
_atom_site_refinement_flags
Ni1 Ni 0.03212(8) 0.29975(8) 0.27730(7) 0.0328(3) Uani 1 1 d .
Ni2 Ni 0.13833(8) 0.12943(8) 0.24289(7) 0.0334(3) Uani 1 1 d .
Ni3 Ni 0.04477(8) -0.01576(8) 0.27136(7) 0.0339(3) Uani 1 1 d .
Ni4 Ni -0.15039(8) 0.02147(8) 0.30706(8) 0.0359(3) Uani 1 1 d .
Ni5 Ni -0.25953(8) 0.20636(8) 0.33655(8) 0.0378(3) Uani 1 1 d .
Ni6 Ni -0.17345(8) 0.34672(8) 0.31815(8) 0.0354(3) Uani 1 1 d .
K1 K -0.10997(18) 0.22657(17) 0.16447(14) 0.0504(6) Uani 1 1 d .
K2 K -0.1045(2) 0.1087(2) 0.50965(17) 0.0670(8) Uani 1 1 d .
O1 O 0.0233(4) 0.0979(4) 0.3049(4) 0.0328(14) Uani 1 1 d .
O2 O -0.1180(4) 0.1215(4) 0.3403(4) 0.0386(16) Uani 1 1 d .
O3 O -0.0555(4) 0.2267(4) 0.3266(4) 0.0342(15) Uani 1 1 d .
O4 O 0.0565(4) 0.2601(4) 0.1799(4) 0.0315(14) Uani 1 1 d .
O5 O 0.2385(5) 0.0117(4) 0.3023(4) 0.0452(17) Uani 1 1 d .
O6 O 0.1634(5) -0.0853(4) 0.3410(4) 0.0434(17) Uani 1 1 d .
O7 O -0.0771(4) 0.0370(4) 0.2077(4) 0.0337(15) Uani 1 1 d .
O8 O -0.2187(5) -0.0183(5) 0.4047(4) 0.0456(18) Uani 1 1 d .
O9 O -0.2796(5) 0.1106(5) 0.4315(4) 0.0515(19) Uani 1 1 d .
O10 O -0.2498(4) 0.3182(4) 0.2490(4) 0.0379(16) Uani 1 1 d .
O11 O -0.1206(5) 0.3832(5) 0.3936(4) 0.0459(18) Uani 1 1 d .
O12 O 0.0279(5) 0.3418(5) 0.3703(4) 0.0433(17) Uani 1 1 d .
N1 N 0.1507(5) 0.1855(5) 0.3269(5) 0.0373(19) Uani 1 1 d .
N2 N 0.2204(6) 0.2018(6) 0.3275(6) 0.051(2) Uani 1 1 d .
N3 N 0.2867(8) 0.2169(8) 0.3291(7) 0.079(3) Uani 1 1 d .
N4 N 0.1035(5) 0.3813(5) 0.2145(6) 0.040(2) Uani 1 1 d .
N5 N 0.2260(6) 0.1665(5) 0.1600(5) 0.042(2) Uani 1 1 d .
N6 N -0.0125(9) 0.2384(9) 0.0138(7) 0.077(3) Uani 1 1 d .
N7 N 0.1024(6) 0.0627(6) 0.1780(6) 0.045(2) Uani 1 1 d .
N8 N 0.1312(6) 0.0448(6) 0.1207(6) 0.045(2) Uani 1 1 d .
N9 N 0.1545(9) 0.0293(9) 0.0641(8) 0.082(4) Uani 1 1 d .
N10 N -0.0283(5) -0.0749(5) 0.3631(5) 0.0356(18) Uani 1 1 d .
N11 N -0.0202(9) -0.1512(9) 0.3755(7) 0.081(4) Uani 1 1 d .
N12 N -0.0121(15) -0.2292(10) 0.3884(13) 0.157(8) Uani 1 1 d .
N13 N 0.0685(6) -0.1134(5) 0.2204(5) 0.042(2) Uani 1 1 d .
N14 N -0.1929(6) -0.0516(6) 0.2554(6) 0.043(2) Uani 1 1 d .
N15 N -0.2344(8) 0.2025(9) 0.0512(7) 0.078(3) Uani 1 1 d .
N16 N -0.2623(6) 0.1407(6) 0.2577(6) 0.048(2) Uani 1 1 d .
N17 N -0.3307(7) 0.1441(7) 0.2298(6) 0.060(3) Uani 1 1 d .
N18 N -0.3969(9) 0.1461(11) 0.2042(11) 0.123(6) Uani 1 1 d .
N19 N -0.2336(6) 0.2712(5) 0.4103(5) 0.040(2) Uani 1 1 d .
N20 N -0.2990(7) 0.3166(7) 0.4371(6) 0.057(3) Uani 1 1 d .
N21 N -0.3630(9) 0.3573(10) 0.4621(8) 0.092(4) Uani 1 1 d .
N22 N -0.3970(6) 0.2869(6) 0.3216(5) 0.045(2) Uani 1 1 d .
N23 N -0.2789(6) 0.4702(6) 0.2810(5) 0.045(2) Uani 1 1 d .
N24 N -0.2100(9) 0.4131(9) 0.0582(7) 0.080(4) Uani 1 1 d .
N25 N -0.0953(6) 0.3972(6) 0.2285(5) 0.042(2) Uani 1 1 d .
N26 N -0.1085(6) 0.4682(6) 0.1773(6) 0.050(2) Uani 1 1 d .
N27 N -0.1219(9) 0.5340(9) 0.1274(8) 0.101(5) Uani 1 1 d .
C1 C -0.0499(6) 0.1467(6) 0.3256(6) 0.033(2) Uani 1 1 d .
C2 C 0.1249(7) 0.4398(7) 0.2414(7) 0.044(3) Uani 1 1 d .
H2A H 0.1140 0.4381 0.2926 0.053 Uiso 1 1 calc R
C3 C 0.1626(8) 0.5014(8) 0.1934(8) 0.055(3) Uani 1 1 d .
H3A H 0.1778 0.5406 0.2121 0.066 Uiso 1 1 calc R
C4 C 0.1771(8) 0.5038(8) 0.1190(7) 0.052(3) Uani 1 1 d .
H4A H 0.2011 0.5459 0.0857 0.063 Uiso 1 1 calc R
C5 C 0.1564(8) 0.4442(7) 0.0923(7) 0.048(3) Uani 1 1 d .
H5A H 0.1678 0.4448 0.0414 0.058 Uiso 1 1 calc R
C6 C 0.1179(6) 0.3822(6) 0.1425(6) 0.031(2) Uani 1 1 d .
C7 C 0.0978(7) 0.3086(6) 0.1211(6) 0.039(2) Uani 1 1 d .
C8 C 0.1884(7) 0.2453(6) 0.1022(6) 0.041(3) Uani 1 1 d .
C9 C 0.2297(8) 0.2657(8) 0.0329(8) 0.057(3) Uani 1 1 d .
H9A H 0.2020 0.3202 -0.0071 0.069 Uiso 1 1 calc R
C10 C 0.3128(10) 0.2048(10) 0.0229(9) 0.079(5) Uani 1 1 d .
H10A H 0.3409 0.2179 -0.0241 0.095 Uiso 1 1 calc R
C11 C 0.3540(9) 0.1248(8) 0.0824(9) 0.078(5) Uani 1 1 d .
H11A H 0.4116 0.0846 0.0779 0.093 Uiso 1 1 calc R
C12 C 0.3068(7) 0.1068(8) 0.1488(8) 0.055(3) Uani 1 1 d .
H12A H 0.3315 0.0508 0.1880 0.067 Uiso 1 1 calc R
C13 C 0.0309(7) 0.3589(7) 0.0465(6) 0.044(3) Uani 1 1 d .
H13A H -0.0238 0.4033 0.0571 0.053 Uiso 1 1 calc R
H13B H 0.0603 0.3911 0.0040 0.053 Uiso 1 1 calc R
C14 C 0.0064(8) 0.2947(8) 0.0244(6) 0.047(3) Uani 1 1 d .
C15 C 0.2342(7) -0.0662(6) 0.3376(6) 0.037(2) Uani 1 1 d .
C16 C 0.3200(8) -0.1430(8) 0.3790(8) 0.062(3) Uani 1 1 d .
H16A H 0.3630 -0.1179 0.3887 0.094 Uiso 1 1 calc R
H16B H 0.3467 -0.1800 0.3469 0.094 Uiso 1 1 calc R
H16C H 0.3048 -0.1797 0.4275 0.094 Uiso 1 1 calc R
C17 C 0.1444(8) -0.1850(6) 0.2314(7) 0.049(3) Uani 1 1 d .
H17A H 0.1867 -0.1973 0.2705 0.059 Uiso 1 1 calc R
C18 C 0.1646(10) -0.2434(8) 0.1873(8) 0.069(4) Uani 1 1 d .
H18A H 0.2201 -0.2912 0.1929 0.083 Uiso 1 1 calc R
C19 C 0.0949(10) -0.2240(8) 0.1345(8) 0.068(4) Uani 1 1 d .
H19A H 0.1026 -0.2627 0.1058 0.081 Uiso 1 1 calc R
C20 C 0.0167(9) -0.1519(8) 0.1228(7) 0.057(3) Uani 1 1 d .
H20A H -0.0273 -0.1398 0.0852 0.068 Uiso 1 1 calc R
C21 C 0.0026(7) -0.0960(7) 0.1676(6) 0.043(2) Uani 1 1 d .
C22 C -0.0847(6) -0.0110(7) 0.1597(6) 0.037(2) Uani 1 1 d .
C23 C -0.1667(7) -0.0442(7) 0.1825(8) 0.048(3) Uani 1 1 d .
C24 C -0.2079(10) -0.0672(10) 0.1304(8) 0.070(4) Uani 1 1 d .
H24A H -0.1895 -0.0605 0.0797 0.084 Uiso 1 1 calc R
C25 C -0.2783(10) -0.1008(11) 0.1598(10) 0.082(5) Uani 1 1 d .
H25A H -0.3076 -0.1175 0.1278 0.099 Uiso 1 1 calc R
C26 C -0.3054(10) -0.1099(11) 0.2337(10) 0.080(5) Uani 1 1 d .
H26A H -0.3523 -0.1324 0.2527 0.096 Uiso 1 1 calc R
C27 C -0.2600(8) -0.0841(9) 0.2797(8) 0.059(3) Uani 1 1 d .
H27A H -0.2778 -0.0899 0.3304 0.071 Uiso 1 1 calc R
C28 C -0.0959(8) 0.0545(7) 0.0736(7) 0.050(3) Uani 1 1 d .
H28A H -0.0416 0.0710 0.0611 0.060 Uiso 1 1 calc R
H28B H -0.1008 0.0225 0.0392 0.060 Uiso 1 1 calc R
C29 C -0.1751(8) 0.1364(8) 0.0596(6) 0.048(3) Uani 1 1 d .
C30 C -0.2663(7) 0.0272(7) 0.4416(6) 0.038(2) Uani 1 1 d .
C31 C -0.3161(9) -0.0179(8) 0.5096(8) 0.063(3) Uani 1 1 d .
H31A H -0.3316 -0.0634 0.4979 0.095 Uiso 1 1 calc R
H31B H -0.3709 0.0275 0.5173 0.095 Uiso 1 1 calc R
H31C H -0.2768 -0.0460 0.5560 0.095 Uiso 1 1 calc R
C32 C -0.4620(7) 0.2615(9) 0.3635(8) 0.058(3) Uani 1 1 d .
H32A H -0.4475 0.2030 0.3995 0.070 Uiso 1 1 calc R
C33 C -0.5506(10) 0.3216(11) 0.3536(10) 0.086(5) Uani 1 1 d .
H33A H -0.5958 0.3047 0.3840 0.104 Uiso 1 1 calc R
C34 C -0.5726(10) 0.4095(12) 0.2968(11) 0.094(5) Uani 1 1 d .
H34A H -0.6317 0.4523 0.2892 0.112 Uiso 1 1 calc R
C35 C -0.5020(9) 0.4284(10) 0.2534(9) 0.083(5) Uani 1 1 d .
H35A H -0.5144 0.4843 0.2137 0.099 Uiso 1 1 calc R
C36 C -0.4158(7) 0.3687(8) 0.2666(7) 0.051(3) Uani 1 1 d .
C37 C -0.3347(7) 0.3881(7) 0.2205(7) 0.048(3) Uani 1 1 d .
C38 C -0.3339(7) 0.4785(7) 0.2225(7) 0.047(3) Uani 1 1 d .
C39 C -0.3861(9) 0.5630(9) 0.1730(8) 0.070(4) Uani 1 1 d .
H39A H -0.4238 0.5682 0.1333 0.084 Uiso 1 1 calc R
C40 C -0.3814(11) 0.6399(9) 0.1837(11) 0.086(5) Uani 1 1 d .
H40A H -0.4154 0.6974 0.1501 0.103 Uiso 1 1 calc R
C41 C -0.3279(11) 0.6328(8) 0.2425(11) 0.083(5) Uani 1 1 d .
H41A H -0.3260 0.6849 0.2498 0.100 Uiso 1 1 calc R
C42 C -0.2752(8) 0.5452(7) 0.2925(8) 0.058(3) Uani 1 1 d .
H42A H -0.2382 0.5392 0.3330 0.070 Uiso 1 1 calc R
C43 C -0.3508(8) 0.3926(8) 0.1346(7) 0.053(3) Uani 1 1 d .
H43A H -0.3557 0.3358 0.1351 0.063 Uiso 1 1 calc R
H43B H -0.4073 0.4418 0.1113 0.063 Uiso 1 1 calc R
C44 C -0.2743(10) 0.4080(9) 0.0897(7) 0.062(3) Uani 1 1 d .
C45 C -0.0406(8) 0.3798(7) 0.4027(6) 0.044(3) Uani 1 1 d .
C46 C -0.0249(9) 0.4276(9) 0.4556(8) 0.064(3) Uani 1 1 d .
H46A H -0.0823 0.4700 0.4632 0.096 Uiso 1 1 calc R
H46B H 0.0158 0.4599 0.4320 0.096 Uiso 1 1 calc R
H46C H 0.0018 0.3832 0.5050 0.096 Uiso 1 1 calc R
N28 N -0.552(2) 0.125(2) 0.566(2) 0.121(13) Uani 0.50 1 d P
C47 C -0.523(2) 0.057(3) 0.614(3) 0.100(13) Uani 0.50 1 d P
C48 C -0.483(2) -0.029(4) 0.667(2) 0.18(3) Uani 0.50 1 d P
N29 N -0.195(2) 0.484(3) 0.6370(19) 0.119(12) Uani 0.50 1 d P
C49 C -0.2069(19) 0.444(2) 0.6041(15) 0.068(7) Uani 0.50 1 d P
C50 C -0.216(2) 0.382(2) 0.5665(18) 0.086(10) Uani 0.50 1 d P
H50A H -0.1774 0.3829 0.5231 0.129 Uiso 0.50 1 calc PR
H50B H -0.2786 0.4012 0.5484 0.129 Uiso 0.50 1 calc PR
H50C H -0.1983 0.3210 0.6032 0.129 Uiso 0.50 1 calc PR
N30 N 0.239(3) 0.345(2) 0.593(2) 0.16(2) Uani 0.50 1 d P
C51 C 0.2331(19) 0.3111(19) 0.546(2) 0.083(10) Uani 0.50 1 d P
C52 C 0.2230(16) 0.2695(18) 0.4993(14) 0.055(6) Uani 0.50 1 d P
H52A H 0.2459 0.2934 0.4495 0.083 Uiso 0.50 1 calc PR
H52B H 0.1593 0.2793 0.4931 0.083 Uiso 0.50 1 calc PR
H52C H 0.2565 0.2052 0.5213 0.083 Uiso 0.50 1 calc PR
O1W O -0.0746(6) -0.0731(6) 0.5306(5) 0.065(2) Uani 1 1 d .
H1WA H -0.0808 -0.1080 0.5840 0.078 Uiso 1 1 calc R
H1WB H -0.1123 -0.0804 0.4952 0.078 Uiso 1 1 calc R
O2W O -0.601(2) 0.304(2) 0.149(3) 0.158(15) Uani 0.50 1 d P
O2W' O -0.574(2) 0.367(3) 0.073(3) 0.24(3) Uani 0.50 1 d P
O3W O -0.594(3) 0.653(3) 0.300(3) 0.19(2) Uani 0.50 1 d P
O3W' O -0.512(5) 0.618(3) 0.372(4) 0.33(5) Uani 0.50 1 d P
O4W O 0.520(2) 0.1144(13) -0.089(2) 0.182(16) Uani 0.50 1 d P
O5W O 0.062(3) 0.3446(19) 0.735(2) 0.184(17) Uani 0.50 1 d P
O6W O -0.377(3) 0.384(3) -0.081(3) 0.26(3) Uani 0.50 1 d P

loop_
_atom_site_aniso_label
_atom_site_aniso_U_11
_atom_site_aniso_U_22
_atom_site_aniso_U_33
_atom_site_aniso_U_23
_atom_site_aniso_U_13
_atom_site_aniso_U_12
Ni1 0.0402(7) 0.0346(6) 0.0300(9) -0.0131(5) 0.0052(5) -0.0189(5)
Ni2 0.0389(6) 0.0335(6) 0.0319(9) -0.0119(5) 0.0032(5) -0.0166(5)
Ni3 0.0436(7) 0.0346(6) 0.0308(9) -0.0149(5) 0.0034(5) -0.0185(5)
Ni4 0.0455(7) 0.0400(7) 0.0313(9) -0.0157(6) 0.0070(5) -0.0231(6)
Ni5 0.0427(7) 0.0396(7) 0.0369(9) -0.0148(6) 0.0096(6) -0.0207(6)
Ni6 0.0400(7) 0.0338(6) 0.0366(9) -0.0147(5) 0.0065(5) -0.0158(5)
K1 0.0641(15) 0.0546(14) 0.0347(17) -0.0104(11) -0.0005(11) -0.0268(12)
K2 0.0624(17) 0.086(2) 0.045(2) -0.0264(15) 0.0030(13) -0.0132(15)
O1 0.042(4) 0.035(3) 0.031(4) -0.020(3) 0.007(3) -0.018(3)
O2 0.043(4) 0.042(4) 0.041(5) -0.021(3) 0.014(3) -0.023(3)
O3 0.037(3) 0.030(3) 0.040(5) -0.015(3) 0.004(3) -0.014(3)
O4 0.037(3) 0.036(3) 0.028(4) -0.012(3) 0.004(3) -0.019(3)
O5 0.048(4) 0.034(4) 0.055(5) -0.013(3) -0.001(3) -0.018(3)
O6 0.056(4) 0.038(4) 0.035(5) -0.009(3) -0.003(3) -0.017(3)
O7 0.045(4) 0.039(3) 0.027(4) -0.017(3) 0.004(3) -0.021(3)
O8 0.062(5) 0.059(5) 0.032(5) -0.019(4) 0.020(4) -0.040(4)
O9 0.074(5) 0.053(4) 0.033(5) -0.016(3) 0.026(4) -0.032(4)
O10 0.041(4) 0.039(4) 0.037(5) -0.011(3) 0.003(3) -0.020(3)
O11 0.058(5) 0.056(4) 0.039(5) -0.031(4) 0.016(3) -0.026(4)
O12 0.049(4) 0.056(4) 0.040(5) -0.031(4) 0.010(3) -0.024(3)
N1 0.041(4) 0.037(4) 0.042(6) -0.020(4) 0.003(4) -0.017(4)
N2 0.043(5) 0.045(5) 0.063(7) -0.016(4) -0.005(4) -0.010(4)
N3 0.061(7) 0.090(9) 0.097(10) -0.030(7) -0.002(6) -0.038(6)
N4 0.036(4) 0.039(4) 0.045(7) -0.013(4) 0.002(4) -0.015(4)
N5 0.047(5) 0.037(4) 0.045(6) -0.018(4) 0.010(4) -0.018(4)
N6 0.090(9) 0.092(9) 0.062(9) -0.034(6) -0.006(6) -0.037(7)
N7 0.060(6) 0.049(5) 0.037(7) -0.019(5) 0.006(4) -0.027(4)
N8 0.044(5) 0.055(5) 0.049(8) -0.026(5) 0.010(5) -0.025(4)
N9 0.109(10) 0.113(10) 0.059(10) -0.064(8) 0.032(7) -0.051(8)
N10 0.045(5) 0.033(4) 0.032(6) -0.007(3) 0.009(4) -0.021(4)
N11 0.102(10) 0.079(9) 0.057(9) -0.008(6) 0.009(7) -0.039(7)
N12 0.20(2) 0.059(9) 0.20(2) -0.016(11) 0.022(16) -0.056(11)
N13 0.062(6) 0.038(4) 0.031(6) -0.013(4) 0.010(4) -0.023(4)
N14 0.058(5) 0.050(5) 0.035(7) -0.025(4) 0.018(4) -0.026(4)
N15 0.074(8) 0.087(9) 0.055(8) -0.014(6) -0.002(6) -0.014(7)
N16 0.043(5) 0.051(5) 0.058(7) -0.024(4) -0.007(4) -0.016(4)
N17 0.051(6) 0.061(6) 0.074(8) -0.032(5) 0.000(5) -0.018(5)
N18 0.065(8) 0.135(13) 0.184(16) -0.060(11) -0.056(9) -0.034(8)
N19 0.055(5) 0.036(4) 0.037(6) -0.015(4) 0.010(4) -0.023(4)
N20 0.058(6) 0.060(6) 0.070(8) -0.037(6) 0.018(5) -0.027(5)
N21 0.093(9) 0.117(11) 0.078(10) -0.065(9) 0.017(7) -0.023(8)
N22 0.046(5) 0.052(5) 0.042(6) -0.018(4) 0.015(4) -0.022(4)
N23 0.039(5) 0.040(5) 0.054(7) -0.011(4) 0.008(4) -0.015(4)
N24 0.078(8) 0.100(9) 0.053(9) -0.007(7) 0.025(7) -0.043(7)
N25 0.044(5) 0.040(5) 0.042(6) -0.010(4) 0.010(4) -0.019(4)
N26 0.045(5) 0.046(5) 0.050(7) -0.009(5) 0.005(4) -0.015(4)
N27 0.090(9) 0.069(8) 0.093(11) 0.031(8) 0.010(7) -0.026(7)
C1 0.047(5) 0.041(5) 0.020(6) -0.018(4) 0.013(4) -0.022(4)
C2 0.057(6) 0.044(5) 0.047(8) -0.018(5) 0.010(5) -0.034(5)
C3 0.072(8) 0.053(7) 0.050(10) -0.019(6) 0.003(6) -0.033(6)
C4 0.079(8) 0.054(7) 0.040(9) -0.016(5) 0.025(6) -0.047(6)
C5 0.067(7) 0.046(6) 0.035(8) -0.009(5) 0.003(5) -0.028(5)
C6 0.044(5) 0.030(5) 0.011(7) -0.003(4) 0.004(4) -0.007(4)
C7 0.046(6) 0.036(5) 0.036(7) -0.012(4) 0.000(4) -0.016(4)
C8 0.051(6) 0.035(5) 0.038(8) -0.016(5) 0.008(5) -0.014(4)
C9 0.056(7) 0.048(6) 0.051(9) -0.003(6) 0.027(6) -0.015(5)
C10 0.084(10) 0.071(9) 0.068(11) -0.025(8) 0.053(8) -0.020(7)
C11 0.062(8) 0.048(7) 0.101(13) -0.020(7) 0.038(8) -0.004(6)
C12 0.044(6) 0.060(7) 0.065(10) -0.022(6) 0.020(6) -0.023(5)
C13 0.051(6) 0.042(5) 0.035(7) -0.006(5) 0.000(5) -0.017(5)
C14 0.057(7) 0.060(7) 0.028(7) -0.014(5) -0.002(5) -0.026(6)
C15 0.039(5) 0.041(5) 0.030(7) -0.014(4) 0.001(4) -0.009(4)
C16 0.054(7) 0.047(6) 0.079(10) -0.009(6) -0.013(6) -0.018(5)
C17 0.067(7) 0.029(5) 0.046(8) -0.019(5) -0.010(5) -0.003(5)
C18 0.093(10) 0.052(7) 0.068(10) -0.035(7) -0.004(8) -0.014(7)
C19 0.095(10) 0.057(7) 0.064(10) -0.043(7) -0.001(7) -0.020(7)
C20 0.084(9) 0.052(7) 0.045(8) -0.027(6) 0.002(6) -0.026(6)
C21 0.055(6) 0.051(6) 0.036(7) -0.023(5) 0.008(5) -0.029(5)
C22 0.040(5) 0.054(6) 0.028(7) -0.022(5) 0.003(4) -0.023(5)
C23 0.049(6) 0.053(6) 0.059(10) -0.029(6) 0.001(6) -0.029(5)
C24 0.086(9) 0.103(10) 0.058(10) -0.048(8) 0.014(7) -0.060(9)
C25 0.093(11) 0.127(13) 0.077(13) -0.059(9) 0.005(9) -0.073(10)
C26 0.093(11) 0.129(13) 0.074(12) -0.062(9) 0.034(8) -0.082(10)
C27 0.065(7) 0.084(9) 0.054(9) -0.027(7) 0.016(6) -0.053(7)
C28 0.072(8) 0.057(7) 0.039(8) -0.022(5) 0.005(5) -0.036(6)
C29 0.057(7) 0.050(6) 0.033(8) -0.009(5) -0.001(5) -0.019(6)
C30 0.054(6) 0.038(5) 0.029(7) -0.010(5) 0.009(5) -0.027(5)
C31 0.076(8) 0.064(8) 0.059(10) -0.018(6) 0.032(7) -0.043(7)
C32 0.042(6) 0.069(8) 0.070(10) -0.023(6) 0.018(6) -0.029(6)
C33 0.057(8) 0.094(11) 0.105(14) -0.022(10) 0.022(8) -0.037(8)
C34 0.047(8) 0.100(12) 0.120(15) -0.027(11) 0.005(8) -0.018(8)
C35 0.045(7) 0.085(10) 0.095(12) 0.004(8) 0.002(7) -0.027(7)
C36 0.037(6) 0.068(8) 0.053(9) -0.024(6) 0.002(5) -0.020(5)
C37 0.046(6) 0.051(6) 0.042(8) -0.011(5) 0.001(5) -0.015(5)
C38 0.042(6) 0.045(6) 0.051(8) -0.014(5) 0.012(5) -0.015(5)
C39 0.065(8) 0.064(8) 0.065(10) -0.013(7) -0.005(7) -0.012(7)
C40 0.085(11) 0.041(7) 0.118(14) -0.007(7) -0.007(10) -0.024(7)
C41 0.082(10) 0.036(6) 0.125(14) -0.025(8) 0.017(9) -0.016(7)
C42 0.058(7) 0.039(6) 0.083(10) -0.030(6) 0.012(6) -0.016(5)
C43 0.057(7) 0.055(7) 0.039(8) -0.007(5) -0.002(5) -0.019(5)
C44 0.085(10) 0.063(8) 0.024(9) -0.006(6) -0.008(7) -0.016(7)
C45 0.065(7) 0.052(6) 0.035(7) -0.020(5) 0.010(5) -0.040(6)
C46 0.071(8) 0.071(8) 0.078(10) -0.054(7) 0.013(7) -0.030(7)
N28 0.064(18) 0.10(2) 0.20(4) -0.03(2) 0.00(2) -0.041(18)
C47 0.045(17) 0.10(3) 0.18(4) -0.08(3) 0.05(2) -0.022(17)
C48 0.06(2) 0.23(5) 0.08(3) 0.07(3) 0.036(18) 0.02(3)
N29 0.15(3) 0.20(3) 0.09(2) -0.10(2) 0.051(19) -0.12(3)
C49 0.074(17) 0.11(2) 0.033(18) -0.032(15) 0.024(12) -0.048(17)
C50 0.08(2) 0.15(3) 0.07(2) -0.06(2) 0.027(15) -0.08(2)
N30 0.22(4) 0.10(2) 0.18(4) -0.09(2) -0.09(3) 0.00(2)
C51 0.054(15) 0.057(16) 0.10(3) 0.004(16) -0.007(15) 0.006(13)
C52 0.057(14) 0.079(16) 0.042(16) -0.042(13) 0.001(11) -0.017(12)
O1W 0.063(5) 0.097(7) 0.036(5) -0.010(4) -0.003(4) -0.039(5)
O2W 0.10(2) 0.14(3) 0.24(4) -0.10(3) -0.09(3) 0.000(19)
O2W' 0.10(3) 0.24(5) 0.34(6) -0.08(4) -0.17(4) 0.02(3)
O3W 0.22(4) 0.13(3) 0.30(6) -0.14(4) 0.17(4) -0.09(3)
O3W' 0.39(8) 0.15(3) 0.40(9) -0.11(5) 0.37(8) -0.09(5)
O4W 0.22(3) 0.026(10) 0.24(4) -0.043(16) 0.04(3) 0.023(15)
O5W 0.21(4) 0.10(2) 0.24(4) -0.06(2) 0.13(3) -0.08(2)
O6W 0.24(5) 0.28(5) 0.19(4) -0.05(4) -0.13(4) 0.00(4)

loop_
_atom_type_symbol
_atom_type_description
_atom_type_scat_dispersion_real
_atom_type_scat_dispersion_imag
_atom_type_scat_source
C C 0.0033 0.0016 'International Tables Vol C Tables 4.2.6.8 and 6.1.1.4'
H H 0.0000 0.0000 'International Tables Vol C Tables 4.2.6.8 and 6.1.1.4'
N N 0.0061 0.0033 'International Tables Vol C Tables 4.2.6.8 and 6.1.1.4'
O O 0.0106 0.0060 'International Tables Vol C Tables 4.2.6.8 and 6.1.1.4'
K K 0.2009 0.2494 'International Tables Vol C Tables 4.2.6.8 and 6.1.1.4'
Ni Ni 0.3393 1.1124 'International Tables Vol C Tables 4.2.6.8 and 6.1.1.4'

loop_
_geom_angle_atom_site_label_1
_geom_angle_atom_site_label_2
_geom_angle_atom_site_label_3
_geom_angle
_geom_angle_site_symmetry_1
_geom_angle_site_symmetry_3
O12 Ni1 N4 92.5(3) . .
O12 Ni1 O4 170.7(3) . .
N4 Ni1 O4 79.6(3) . .
O12 Ni1 N25 94.2(3) . .
N4 Ni1 N25 93.5(3) . .
O4 Ni1 N25 91.3(3) . .
O12 Ni1 O3 92.6(3) . .
N4 Ni1 O3 171.1(3) . .
O4 Ni1 O3 95.8(2) . .
N25 Ni1 O3 78.9(3) . .
O12 Ni1 N1 90.7(3) . .
N4 Ni1 N1 94.4(3) . .
O4 Ni1 N1 85.1(3) . .
N25 Ni1 N1 170.5(3) . .
O3 Ni1 N1 92.7(3) . .
O12 Ni1 Ni2 134.3(2) . .
N4 Ni1 Ni2 99.0(2) . .
O4 Ni1 Ni2 43.69(17) . .
N25 Ni1 Ni2 128.6(2) . .
O3 Ni1 Ni2 82.50(17) . .
N1 Ni1 Ni2 44.7(2) . .
O12 Ni1 K1 141.8(2) . .
N4 Ni1 K1 118.2(3) . .
O4 Ni1 K1 47.47(17) . .
N25 Ni1 K1 63.8(2) . .
O3 Ni1 K1 54.32(18) . .
N1 Ni1 K1 107.6(2) . .
Ni2 Ni1 K1 66.36(6) . .
O5 Ni2 N5 92.0(3) . .
O5 Ni2 O4 168.7(3) . .
N5 Ni2 O4 79.4(3) . .
O5 Ni2 N7 90.4(3) . .
N5 Ni2 N7 90.7(4) . .
O4 Ni2 N7 97.1(3) . .
O5 Ni2 N1 89.3(3) . .
N5 Ni2 N1 103.6(3) . .
O4 Ni2 N1 85.6(3) . .
N7 Ni2 N1 165.6(4) . .
O5 Ni2 O1 97.3(3) . .
N5 Ni2 O1 165.3(3) . .
O4 Ni2 O1 92.6(2) . .
N7 Ni2 O1 78.0(3) . .
N1 Ni2 O1 87.8(3) . .
O5 Ni2 Ni1 133.8(2) . .
N5 Ni2 Ni1 104.6(2) . .
O4 Ni2 Ni1 43.76(17) . .
N7 Ni2 Ni1 131.2(3) . .
N1 Ni2 Ni1 45.2(2) . .
O1 Ni2 Ni1 76.88(15) . .
O5 Ni2 K1 142.7(2) . .
N5 Ni2 K1 113.0(3) . .
O4 Ni2 K1 48.56(17) . .
N7 Ni2 K1 63.4(3) . .
N1 Ni2 K1 109.6(2) . .
O1 Ni2 K1 53.58(17) . .
Ni1 Ni2 K1 67.98(6) . .
N13 Ni3 O7 81.5(3) . .
N13 Ni3 O6 93.5(3) . .
O7 Ni3 O6 172.0(3) . .
N13 Ni3 O1 170.4(3) . .
O7 Ni3 O1 95.4(2) . .
O6 Ni3 O1 90.4(3) . .
N13 Ni3 N10 94.6(3) . .
O7 Ni3 N10 84.5(3) . .
O6 Ni3 N10 89.7(3) . .
O1 Ni3 N10 94.1(3) . .
N13 Ni3 N7 91.6(3) . .
O7 Ni3 N7 90.6(3) . .
O6 Ni3 N7 95.8(3) . .
O1 Ni3 N7 79.2(3) . .
N10 Ni3 N7 171.4(3) . .
N13 Ni3 Ni4 101.8(3) . .
O7 Ni3 Ni4 44.13(18) . .
O6 Ni3 Ni4 132.0(2) . .
O1 Ni3 Ni4 81.89(18) . .
N10 Ni3 Ni4 44.4(2) . .
N7 Ni3 Ni4 128.3(3) . .
N13 Ni3 K1 119.2(3) . .
O7 Ni3 K1 47.28(17) . .
O6 Ni3 K1 140.32(19) . .
O1 Ni3 K1 53.99(18) . .
N10 Ni3 K1 107.9(2) . .
N7 Ni3 K1 63.8(3) . .
Ni4 Ni3 K1 66.19(6) . .
N13 Ni3 K2 114.7(2) . 2_556
O7 Ni3 K2 132.57(19) . 2_556
O6 Ni3 K2 44.4(2) . 2_556
O1 Ni3 K2 74.06(19) . 2_556
N10 Ni3 K2 51.5(2) . 2_556
N7 Ni3 K2 130.3(2) . 2_556
Ni4 Ni3 K2 88.44(7) . 2_556
K1 Ni3 K2 123.70(7) . 2_556
O8 Ni4 N14 91.2(3) . .
O8 Ni4 O7 169.0(3) . .
N14 Ni4 O7 79.8(3) . .
O8 Ni4 N10 90.2(3) . .
N14 Ni4 N10 101.2(3) . .
O7 Ni4 N10 85.4(3) . .
O8 Ni4 N16 92.1(4) . .
N14 Ni4 N16 92.6(3) . .
O7 Ni4 N16 94.6(3) . .
N10 Ni4 N16 165.9(3) . .
O8 Ni4 O2 95.4(3) . .
N14 Ni4 O2 168.4(3) . .
O7 Ni4 O2 94.5(2) . .
N10 Ni4 O2 88.3(3) . .
N16 Ni4 O2 77.7(3) . .
O8 Ni4 Ni3 134.8(2) . .
N14 Ni4 Ni3 104.7(2) . .
O7 Ni4 Ni3 43.84(18) . .
N10 Ni4 Ni3 45.6(2) . .
N16 Ni4 Ni3 128.2(3) . .
O2 Ni4 Ni3 77.21(17) . .
O8 Ni4 K1 142.5(2) . .
N14 Ni4 K1 113.7(3) . .
O7 Ni4 K1 48.29(17) . .
N10 Ni4 K1 110.4(2) . .
N16 Ni4 K1 60.7(3) . .
O2 Ni4 K1 56.05(19) . .
Ni3 Ni4 K1 67.62(6) . .
O9 Ni5 O10 170.8(3) . .
O9 Ni5 N22 92.9(3) . .
O10 Ni5 N22 81.6(3) . .
O9 Ni5 N16 96.0(3) . .
O10 Ni5 N16 91.9(3) . .
N22 Ni5 N16 96.4(3) . .
O9 Ni5 N19 89.0(3) . .
O10 Ni5 N19 83.9(3) . .
N22 Ni5 N19 91.8(3) . .
N16 Ni5 N19 170.2(3) . .
O9 Ni5 O2 90.0(3) . .
O10 Ni5 O2 96.2(3) . .
N22 Ni5 O2 174.0(3) . .
N16 Ni5 O2 78.0(3) . .
N19 Ni5 O2 93.5(3) . .
O9 Ni5 Ni6 131.6(2) . .
O10 Ni5 Ni6 43.47(18) . .
N22 Ni5 Ni6 100.7(2) . .
N16 Ni5 Ni6 127.6(3) . .
N19 Ni5 Ni6 44.9(2) . .
O2 Ni5 Ni6 81.22(17) . .
O9 Ni5 K2 59.7(2) . .
O10 Ni5 K2 118.67(19) . .
N22 Ni5 K2 129.7(3) . .
N16 Ni5 K2 125.5(2) . .
N19 Ni5 K2 50.6(2) . .
O2 Ni5 K2 56.22(19) . .
Ni6 Ni5 K2 76.51(7) . .
O9 Ni5 K1 140.0(2) . .
O10 Ni5 K1 48.69(19) . .
N22 Ni5 K1 119.6(3) . .
N16 Ni5 K1 60.3(3) . .
N19 Ni5 K1 110.8(2) . .
O2 Ni5 K1 55.68(19) . .
Ni6 Ni5 K1 68.18(6) . .
K2 Ni5 K1 106.00(7) . .
O11 Ni6 N23 92.9(3) . .
O11 Ni6 O10 169.7(3) . .
N23 Ni6 O10 80.3(3) . .
O11 Ni6 N25 92.1(3) . .
N23 Ni6 N25 89.6(3) . .
O10 Ni6 N25 95.5(3) . .
O11 Ni6 N19 90.2(3) . .
N23 Ni6 N19 100.9(3) . .
O10 Ni6 N19 83.6(3) . .
N25 Ni6 N19 169.1(3) . .
O11 Ni6 O3 94.7(3) . .
N23 Ni6 O3 165.6(3) . .
O10 Ni6 O3 93.7(2) . .
N25 Ni6 O3 77.9(3) . .
N19 Ni6 O3 91.3(3) . .
O11 Ni6 Ni5 133.7(2) . .
N23 Ni6 Ni5 105.2(2) . .
O10 Ni6 Ni5 43.01(18) . .
N25 Ni6 Ni5 129.4(2) . .
N19 Ni6 Ni5 45.1(2) . .
O3 Ni6 Ni5 78.11(16) . .
O11 Ni6 K1 143.3(2) . .
N23 Ni6 K1 113.3(3) . .
O10 Ni6 K1 46.95(19) . .
N25 Ni6 K1 64.2(2) . .
N19 Ni6 K1 108.4(2) . .
O3 Ni6 K1 54.72(18) . .
Ni5 Ni6 K1 65.50(5) . .
O7 K1 C1 72.8(2) . .
O7 K1 O10 113.9(2) . .
C1 K1 O10 72.6(2) . .
O7 K1 O4 111.20(19) . .
C1 K1 O4 72.4(2) . .
O10 K1 O4 109.40(19) . .
O7 K1 N24 147.3(3) . .
C1 K1 N24 135.6(3) . .
O10 K1 N24 71.8(3) . .
O4 K1 N24 95.5(3) . .
O7 K1 N6 94.8(3) . .
C1 K1 N6 133.9(3) . .
O10 K1 N6 147.4(3) . .
O4 K1 N6 71.4(3) . .
N24 K1 N6 75.7(3) . .
O7 K1 O1 62.27(17) . .
C1 K1 O1 24.3(2) . .
O10 K1 O1 96.87(19) . .
O4 K1 O1 61.75(17) . .
N24 K1 O1 150.4(3) . .
N6 K1 O1 110.7(3) . .
O7 K1 O2 62.78(18) . .
C1 K1 O2 23.8(2) . .
O10 K1 O2 62.92(18) . .
O4 K1 O2 96.21(18) . .
N24 K1 O2 134.6(3) . .
N6 K1 O2 149.3(3) . .
O1 K1 O2 41.50(17) . .
O7 K1 C44 136.4(3) . .
C1 K1 C44 126.0(3) . .
O10 K1 C44 54.8(3) . .
O4 K1 C44 112.1(3) . .
N24 K1 C44 21.2(3) . .
N6 K1 C44 93.9(4) . .
O1 K1 C44 148.9(3) . .
O2 K1 C44 116.8(3) . .
O7 K1 O3 97.42(18) . .
C1 K1 O3 24.6(2) . .
O10 K1 O3 61.42(18) . .
O4 K1 O3 61.41(17) . .
N24 K1 O3 112.2(3) . .
N6 K1 O3 132.6(3) . .
O1 K1 O3 41.68(15) . .
O2 K1 O3 41.65(16) . .
C44 K1 O3 107.5(3) . .
O7 K1 N15 73.0(3) . .
C1 K1 N15 137.4(3) . .
O10 K1 N15 99.2(3) . .
O4 K1 N15 145.0(3) . .
N24 K1 N15 74.3(4) . .
N6 K1 N15 73.6(3) . .
O1 K1 N15 135.3(3) . .
O2 K1 N15 115.0(3) . .
C44 K1 N15 68.7(3) . .
O3 K1 N15 153.5(3) . .
O7 K1 C14 112.7(3) . .
C1 K1 C14 126.0(3) . .
O10 K1 C14 133.3(3) . .
O4 K1 C14 55.2(2) . .
N24 K1 C14 67.3(3) . .
N6 K1 C14 21.4(3) . .
O1 K1 C14 107.8(2) . .
O2 K1 C14 148.9(2) . .
C44 K1 C14 88.1(4) . .
O3 K1 C14 115.8(2) . .
N15 K1 C14 90.5(3) . .
O1W K2 O6 125.3(2) 2_556 2_556
O1W K2 O1W 86.6(3) 2_556 .
O6 K2 O1W 90.4(2) 2_556 .
O1W K2 N19 115.8(3) 2_556 .
O6 K2 N19 107.1(2) 2_556 .
O1W K2 N19 130.5(3) . .
O1W K2 N10 65.0(2) 2_556 2_556
O6 K2 N10 61.3(2) 2_556 2_556
O1W K2 N10 97.1(2) . 2_556
N19 K2 N10 132.1(2) . 2_556
O1W K2 O2 77.9(2) 2_556 .
O6 K2 O2 154.7(2) 2_556 .
O1W K2 O2 80.5(2) . .
N19 K2 O2 63.9(2) . .
N10 K2 O2 142.9(2) 2_556 .
O1W K2 O9 132.7(2) 2_556 .
O6 K2 O9 98.3(2) 2_556 .
O1W K2 O9 74.7(2) . .
N19 K2 O9 57.4(2) . .
N10 K2 O9 158.4(2) 2_556 .
O2 K2 O9 56.63(18) . .
O1W K2 C1 58.8(2) 2_556 .
O6 K2 C1 175.7(2) 2_556 .
O1W K2 C1 91.2(2) . .
N19 K2 C1 68.8(3) . .
N10 K2 C1 122.4(2) 2_556 .
O2 K2 C1 22.32(19) . .
O9 K2 C1 78.3(2) . .
O1W K2 C15 142.2(3) 2_556 2_556
O6 K2 C15 20.8(2) 2_556 2_556
O1W K2 C15 81.3(3) . 2_556
N19 K2 C15 98.9(3) . 2_556
N10 K2 C15 81.2(2) 2_556 2_556
O2 K2 C15 134.0(2) . 2_556
O9 K2 C15 77.9(2) . 2_556
C1 K2 C15 156.1(3) . 2_556
O1W K2 N11 67.6(3) 2_556 2_556
O6 K2 N11 65.9(3) 2_556 2_556
O1W K2 N11 117.3(3) . 2_556
N19 K2 N11 112.1(3) . 2_556
N10 K2 N11 20.3(2) 2_556 2_556
O2 K2 N11 139.0(3) . 2_556
O9 K2 N11 158.9(3) . 2_556
C1 K2 N11 116.7(3) . 2_556
C15 K2 N11 86.6(3) 2_556 2_556
O1W K2 Ni5 110.99(19) 2_556 .
O6 K2 Ni5 123.59(17) 2_556 .
O1W K2 Ni5 96.48(19) . .
N19 K2 Ni5 35.33(17) . .
N10 K2 Ni5 165.50(18) 2_556 .
O2 K2 Ni5 36.03(13) . .
O9 K2 Ni5 33.31(13) . .
C1 K2 Ni5 52.22(17) . .
C15 K2 Ni5 105.86(18) 2_556 .
N11 K2 Ni5 145.6(2) 2_556 .
O1W K2 Ni3 94.23(19) 2_556 2_556
O6 K2 Ni3 31.46(15) 2_556 2_556
O1W K2 Ni3 83.06(19) . 2_556
N19 K2 Ni3 133.46(19) . 2_556
N10 K2 Ni3 33.46(15) 2_556 2_556
O2 K2 Ni3 162.19(16) . 2_556
O9 K2 Ni3 124.93(16) . 2_556
C1 K2 Ni3 152.81(19) . 2_556
C15 K2 Ni3 48.97(17) 2_556 2_556
N11 K2 Ni3 46.3(2) 2_556 2_556
Ni5 K2 Ni3 154.73(9) . 2_556
C1 O1 Ni3 128.2(6) . .
C1 O1 Ni2 132.3(6) . .
Ni3 O1 Ni2 94.1(2) . .
C1 O1 K1 68.6(5) . .
Ni3 O1 K1 92.7(2) . .
Ni2 O1 K1 91.6(2) . .
C1 O2 Ni5 127.4(6) . .
C1 O2 Ni4 129.8(6) . .
Ni5 O2 Ni4 93.5(3) . .
C1 O2 K2 90.8(6) . .
Ni5 O2 K2 87.8(2) . .
Ni4 O2 K2 122.3(3) . .
C1 O2 K1 66.8(5) . .
Ni5 O2 K1 89.5(2) . .
Ni4 O2 K1 88.7(2) . .
K2 O2 K1 149.0(2) . .
C1 O3 Ni1 128.0(6) . .
C1 O3 Ni6 130.4(6) . .
Ni1 O3 Ni6 94.5(2) . .
C1 O3 K1 65.7(5) . .
Ni1 O3 K1 92.8(2) . .
Ni6 O3 K1 91.3(2) . .
C7 O4 Ni2 115.9(5) . .
C7 O4 Ni1 115.5(5) . .
Ni2 O4 Ni1 92.5(3) . .
C7 O4 K1 126.5(5) . .
Ni2 O4 K1 99.2(2) . .
Ni1 O4 K1 100.9(2) . .
C15 O5 Ni2 129.5(6) . .
C15 O6 Ni3 129.1(6) . .
C15 O6 K2 107.6(6) . 2_556
Ni3 O6 K2 104.2(3) . 2_556
C22 O7 Ni3 115.3(5) . .
C22 O7 Ni4 116.0(6) . .
Ni3 O7 Ni4 92.0(3) . .
C22 O7 K1 127.4(6) . .
Ni3 O7 K1 100.6(2) . .
Ni4 O7 K1 98.8(2) . .
C30 O8 Ni4 128.6(7) . .
C30 O9 Ni5 128.8(7) . .
C30 O9 K2 105.4(6) . .
Ni5 O9 K2 87.0(3) . .
C37 O10 Ni5 114.1(6) . .
C37 O10 Ni6 114.0(6) . .
Ni5 O10 Ni6 93.5(3) . .
C37 O10 K1 128.7(6) . .
Ni5 O10 K1 98.9(2) . .
Ni6 O10 K1 101.3(2) . .
C45 O11 Ni6 130.2(7) . .
C45 O12 Ni1 128.9(7) . .
N2 N1 Ni2 116.2(7) . .
N2 N1 Ni1 115.7(6) . .
Ni2 N1 Ni1 90.1(3) . .
N3 N2 N1 179.2(12) . .
C6 N4 C2 121.0(9) . .
C6 N4 Ni1 115.5(7) . .
C2 N4 Ni1 123.0(8) . .
C8 N5 C12 118.4(10) . .
C8 N5 Ni2 115.4(7) . .
C12 N5 Ni2 123.3(7) . .
C14 N6 K1 85.6(9) . .
N8 N7 Ni2 133.2(7) . .
N8 N7 Ni3 126.1(7) . .
Ni2 N7 Ni3 95.6(4) . .
N8 N7 K1 118.3(7) . .
Ni2 N7 K1 83.7(3) . .
Ni3 N7 K1 82.5(3) . .
N9 N8 N7 176.6(11) . .
N11 N10 Ni4 115.9(9) . .
N11 N10 Ni3 117.7(8) . .
Ni4 N10 Ni3 90.0(3) . .
N11 N10 K2 97.1(8) . 2_556
Ni4 N10 K2 139.5(4) . 2_556
Ni3 N10 K2 95.0(3) . 2_556
N10 N11 N12 179.6(19) . .
N10 N11 K2 62.7(7) . 2_556
N12 N11 K2 117.2(14) . 2_556
C17 N13 C21 120.3(9) . .
C17 N13 Ni3 124.7(7) . .
C21 N13 Ni3 114.8(7) . .
C27 N14 C23 117.9(10) . .
C27 N14 Ni4 124.6(8) . .
C23 N14 Ni4 115.1(7) . .
C29 N15 K1 82.2(8) . .
N17 N16 Ni5 124.3(8) . .
N17 N16 Ni4 125.2(8) . .
Ni5 N16 Ni4 97.6(4) . .
N17 N16 K1 126.4(8) . .
Ni5 N16 K1 86.1(3) . .
Ni4 N16 K1 85.5(3) . .
N18 N17 N16 178.6(16) . .
N20 N19 Ni6 115.3(7) . .
N20 N19 Ni5 117.9(7) . .
Ni6 N19 Ni5 90.0(3) . .
N20 N19 K2 120.4(8) . .
Ni6 N19 K2 113.3(4) . .
Ni5 N19 K2 94.0(3) . .
N21 N20 N19 176.9(12) . .
C32 N22 C36 121.8(10) . .
C32 N22 Ni5 123.8(8) . .
C36 N22 Ni5 114.4(7) . .
C42 N23 C38 120.5(10) . .
C42 N23 Ni6 121.8(8) . .
C38 N23 Ni6 113.8(7) . .
C44 N24 K1 87.9(9) . .
N26 N25 Ni6 134.3(7) . .
N26 N25 Ni1 126.7(7) . .
Ni6 N25 Ni1 96.4(4) . .
N27 N26 N25 177.6(14) . .
O2 C1 O1 120.8(8) . .
O2 C1 O3 120.4(8) . .
O1 C1 O3 118.7(8) . .
O2 C1 K1 89.4(6) . .
O1 C1 K1 87.2(6) . .
O3 C1 K1 89.7(6) . .
O2 C1 K2 66.9(5) . .
O1 C1 K2 123.0(7) . .
O3 C1 K2 84.8(5) . .
K1 C1 K2 148.0(3) . .
N4 C2 C3 120.8(11) . .
N4 C2 H2A 119.6 . .
C3 C2 H2A 119.6 . .
C4 C3 C2 118.9(10) . .
C4 C3 H3A 120.6 . .
C2 C3 H3A 120.6 . .
C3 C4 C5 120.2(10) . .
C3 C4 H4A 119.9 . .
C5 C4 H4A 119.9 . .
C4 C5 C6 119.6(11) . .
C4 C5 H5A 120.2 . .
C6 C5 H5A 120.2 . .
N4 C6 C5 119.4(9) . .
N4 C6 C7 116.1(8) . .
C5 C6 C7 124.3(9) . .
O4 C7 C8 111.1(8) . .
O4 C7 C6 112.0(8) . .
C8 C7 C6 108.0(8) . .
O4 C7 C13 108.8(8) . .
C8 C7 C13 109.8(9) . .
C6 C7 C13 107.1(8) . .
N5 C8 C9 121.4(10) . .
N5 C8 C7 114.3(9) . .
C9 C8 C7 124.4(9) . .
C8 C9 C10 119.5(11) . .
C8 C9 H9A 120.2 . .
C10 C9 H9A 120.2 . .
C11 C10 C9 120.1(12) . .
C11 C10 H10A 120.0 . .
C9 C10 H10A 120.0 . .
C12 C11 C10 117.3(11) . .
C12 C11 H11A 121.4 . .
C10 C11 H11A 121.4 . .
N5 C12 C11 123.2(11) . .
N5 C12 H12A 118.4 . .
C11 C12 H12A 118.4 . .
C14 C13 C7 110.4(8) . .
C14 C13 H13A 109.6 . .
C7 C13 H13A 109.6 . .
C14 C13 H13B 109.6 . .
C7 C13 H13B 109.6 . .
H13A C13 H13B 108.1 . .
N6 C14 C13 173.7(12) . .
N6 C14 K1 73.0(9) . .
C13 C14 K1 101.9(7) . .
O6 C15 O5 124.5(9) . .
O6 C15 C16 116.7(9) . .
O5 C15 C16 118.8(9) . .
O6 C15 K2 51.6(5) . 2_556
O5 C15 K2 123.3(6) . 2_556
C16 C15 K2 94.0(7) . 2_556
C15 C16 H16A 109.5 . .
C15 C16 H16B 109.5 . .
H16A C16 H16B 109.5 . .
C15 C16 H16C 109.5 . .
H16A C16 H16C 109.5 . .
H16B C16 H16C 109.5 . .
N13 C17 C18 123.5(11) . .
N13 C17 H17A 118.3 . .
C18 C17 H17A 118.3 . .
C19 C18 C17 114.3(12) . .
C19 C18 H18A 122.9 . .
C17 C18 H18A 122.9 . .
C20 C19 C18 123.2(11) . .
C20 C19 H19A 118.4 . .
C18 C19 H19A 118.4 . .
C19 C20 C21 119.1(11) . .
C19 C20 H20A 120.5 . .
C21 C20 H20A 120.5 . .
N13 C21 C20 119.5(10) . .
N13 C21 C22 116.6(8) . .
C20 C21 C22 123.9(10) . .
O7 C22 C23 109.9(8) . .
O7 C22 C21 111.5(7) . .
C23 C22 C21 107.9(8) . .
O7 C22 C28 107.5(8) . .
C23 C22 C28 112.0(8) . .
C21 C22 C28 108.0(8) . .
N14 C23 C24 123.5(11) . .
N14 C23 C22 115.1(9) . .
C24 C23 C22 121.4(11) . .
C25 C24 C23 115.5(13) . .
C25 C24 H24A 122.2 . .
C23 C24 H24A 122.2 . .
C26 C25 C24 122.1(12) . .
C26 C25 H25A 118.9 . .
C24 C25 H25A 118.9 . .
C25 C26 C27 117.1(12) . .
C25 C26 H26A 121.4 . .
C27 C26 H26A 121.4 . .
N14 C27 C26 123.8(13) . .
N14 C27 H27A 118.1 . .
C26 C27 H27A 118.1 . .
C29 C28 C22 112.8(9) . .
C29 C28 H28A 109.0 . .
C22 C28 H28A 109.0 . .
C29 C28 H28B 109.0 . .
C22 C28 H28B 109.0 . .
H28A C28 H28B 107.8 . .
N15 C29 C28 175.7(13) . .
N15 C29 K1 77.3(9) . .
C28 C29 K1 98.4(7) . .
O8 C30 O9 127.1(9) . .
O8 C30 C31 118.4(9) . .
O9 C30 C31 114.6(9) . .
C30 C31 H31A 109.5 . .
C30 C31 H31B 109.5 . .
H31A C31 H31B 109.5 . .
C30 C31 H31C 109.5 . .
H31A C31 H31C 109.5 . .
H31B C31 H31C 109.5 . .
N22 C32 C33 120.0(12) . .
N22 C32 H32A 120.0 . .
C33 C32 H32A 120.0 . .
C32 C33 C34 119.6(13) . .
C32 C33 H33A 120.2 . .
C34 C33 H33A 120.2 . .
C35 C34 C33 116.4(14) . .
C35 C34 H34A 121.8 . .
C33 C34 H34A 121.8 . .
C36 C35 C34 122.1(14) . .
C36 C35 H35A 119.0 . .
C34 C35 H35A 119.0 . .
N22 C36 C35 119.9(11) . .
N22 C36 C37 116.4(9) . .
C35 C36 C37 123.6(11) . .
O10 C37 C38 110.7(9) . .
O10 C37 C36 113.2(9) . .
C38 C37 C36 108.0(9) . .
O10 C37 C43 106.6(9) . .
C38 C37 C43 111.4(9) . .
C36 C37 C43 106.9(9) . .
N23 C38 C39 121.2(11) . .
N23 C38 C37 113.9(9) . .
C39 C38 C37 124.9(11) . .
C38 C39 C40 118.6(13) . .
C38 C39 H39A 120.7 . .
C40 C39 H39A 120.7 . .
C41 C40 C39 120.9(13) . .
C41 C40 H40A 119.5 . .
C39 C40 H40A 119.5 . .
C40 C41 C42 119.2(13) . .
C40 C41 H41A 120.4 . .
C42 C41 H41A 120.4 . .
N23 C42 C41 119.6(13) . .
N23 C42 H42A 120.2 . .
C41 C42 H42A 120.2 . .
C44 C43 C37 108.7(10) . .
C44 C43 H43A 110.0 . .
C37 C43 H43A 110.0 . .
C44 C43 H43B 110.0 . .
C37 C43 H43B 110.0 . .
H43A C43 H43B 108.3 . .
N24 C44 C43 174.3(14) . .
N24 C44 K1 70.9(9) . .
C43 C44 K1 103.4(8) . .
O11 C45 O12 125.4(9) . .
O11 C45 C46 117.7(10) . .
O12 C45 C46 116.9(9) . .
C45 C46 H46A 109.5 . .
C45 C46 H46B 109.5 . .
H46A C46 H46B 109.5 . .
C45 C46 H46C 109.5 . .
H46A C46 H46C 109.5 . .
H46B C46 H46C 109.5 . .
N28 C47 C48 175(5) . .
N29 C49 C50 174(4) . .
C49 C50 H50A 109.5 . .
C49 C50 H50B 109.5 . .
H50A C50 H50B 109.5 . .
C49 C50 H50C 109.5 . .
H50A C50 H50C 109.5 . .
H50B C50 H50C 109.5 . .
N30 C51 C52 175(4) . .
C51 C52 H52A 109.5 . .
C51 C52 H52B 109.5 . .
H52A C52 H52B 109.5 . .
C51 C52 H52C 109.5 . .
H52A C52 H52C 109.5 . .
H52B C52 H52C 109.5 . .
K2 O1W K2 93.4(3) 2_556 .
K2 O1W H1WA 113.0 2_556 .
K2 O1W H1WA 113.0 . .
K2 O1W H1WB 113.0 2_556 .
K2 O1W H1WB 113.0 . .
H1WA O1W H1WB 110.4 . .

loop_
_geom_bond_atom_site_label_1
_geom_bond_atom_site_label_2
_geom_bond_distance
_geom_bond_site_symmetry_2
Ni1 O12 2.030(7) .
Ni1 N4 2.056(8) .
Ni1 O4 2.063(6) .
Ni1 N25 2.097(9) .
Ni1 O3 2.102(6) .
Ni1 N1 2.113(8) .
Ni1 Ni2 2.9795(19) .
Ni1 K1 3.862(3) .
Ni2 O5 2.028(7) .
Ni2 N5 2.052(9) .
Ni2 O4 2.060(6) .
Ni2 N7 2.090(9) .
Ni2 N1 2.095(8) .
Ni2 O1 2.181(6) .
Ni2 K1 3.816(3) .
Ni3 N13 2.042(8) .
Ni3 O7 2.052(6) .
Ni3 O6 2.058(7) .
Ni3 O1 2.086(6) .
Ni3 N10 2.116(8) .
Ni3 N7 2.127(9) .
Ni3 Ni4 2.9605(19) .
Ni3 K1 3.794(3) .
Ni3 K2 3.824(3) 2_556
Ni4 O8 2.045(7) .
Ni4 N14 2.057(8) .
Ni4 O7 2.063(7) .
Ni4 N10 2.070(8) .
Ni4 N16 2.093(9) .
Ni4 O2 2.168(6) .
Ni4 K1 3.753(3) .
Ni5 O9 2.012(7) .
Ni5 O10 2.048(7) .
Ni5 N22 2.072(9) .
Ni5 N16 2.089(9) .
Ni5 N19 2.122(8) .
Ni5 O2 2.154(7) .
Ni5 Ni6 2.9961(18) .
Ni5 K2 3.660(3) .
Ni5 K1 3.770(3) .
Ni6 O11 2.006(7) .
Ni6 N23 2.056(8) .
Ni6 O10 2.065(7) .
Ni6 N25 2.093(9) .
Ni6 N19 2.114(8) .
Ni6 O3 2.153(6) .
Ni6 K1 3.847(3) .
K1 O7 2.836(6) .
K1 O10 2.866(7) .
K1 O4 2.898(6) .
K1 N24 2.964(13) .
K1 N6 3.026(13) .
K1 O1 3.072(7) .
K1 O2 3.114(7) .
K1 C44 3.135(13) .
K1 O3 3.141(7) .
K1 N15 3.149(13) .
K1 C14 3.155(12) .
K2 O1W 2.748(9) 2_556
K2 O6 2.757(8) 2_556
K2 O1W 2.780(10) .
K2 N19 2.837(9) .
K2 N10 3.004(9) 2_556
K2 O2 3.044(7) .
K2 O9 3.164(9) .
K2 C1 3.309(10) .
K2 C15 3.352(11) 2_556
K2 N11 3.356(14) 2_556
K2 Ni3 3.824(3) 2_556
O1 C1 1.264(11) .
O2 C1 1.257(11) .
O3 C1 1.306(10) .
O4 C7 1.379(12) .
O5 C15 1.261(12) .
O6 C15 1.247(12) .
O6 K2 2.757(8) 2_556
O7 C22 1.405(10) .
O8 C30 1.204(12) .
O9 C30 1.275(11) .
O10 C37 1.409(12) .
O11 C45 1.254(12) .
O12 C45 1.255(13) .
N1 N2 1.214(12) .
N2 N3 1.153(13) .
N4 C6 1.313(13) .
N4 C2 1.368(12) .
N5 C8 1.338(13) .
N5 C12 1.356(13) .
N6 C14 1.152(15) .
N7 N8 1.196(13) .
N8 N9 1.150(14) .
N10 N11 1.171(14) .
N10 K2 3.004(9) 2_556
N11 N12 1.198(18) .
N11 K2 3.356(14) 2_556
N13 C17 1.320(13) .
N13 C21 1.350(13) .
N14 C27 1.327(13) .
N14 C23 1.341(15) .
N15 C29 1.130(14) .
N16 N17 1.192(12) .
N17 N18 1.152(14) .
N19 N20 1.218(12) .
N20 N21 1.153(14) .
N22 C32 1.330(14) .
N22 C36 1.336(14) .
N23 C42 1.352(13) .
N23 C38 1.359(14) .
N24 C44 1.136(17) .
N25 N26 1.192(12) .
N26 N27 1.124(13) .
C2 C3 1.381(15) .
C2 H2A 0.9300 .
C3 C4 1.350(17) .
C3 H3A 0.9300 .
C4 C5 1.377(15) .
C4 H4A 0.9300 .
C5 C6 1.408(14) .
C5 H5A 0.9300 .
C6 C7 1.535(13) .
C7 C8 1.533(14) .
C7 C13 1.573(14) .
C8 C9 1.370(16) .
C9 C10 1.380(16) .
C9 H9A 0.9300 .
C10 C11 1.373(19) .
C10 H10A 0.9300 .
C11 C12 1.372(17) .
C11 H11A 0.9300 .
C12 H12A 0.9300 .
C13 C14 1.429(15) .
C13 H13A 0.9700 .
C13 H13B 0.9700 .
C15 C16 1.513(14) .
C15 K2 3.352(11) 2_556
C16 H16A 0.9600 .
C16 H16B 0.9600 .
C16 H16C 0.9600 .
C17 C18 1.401(15) .
C17 H17A 0.9300 .
C18 C19 1.384(18) .
C18 H18A 0.9300 .
C19 C20 1.344(17) .
C19 H19A 0.9300 .
C20 C21 1.385(14) .
C20 H20A 0.9300 .
C21 C22 1.552(14) .
C22 C23 1.544(14) .
C22 C28 1.561(15) .
C23 C24 1.404(15) .
C24 C25 1.400(19) .
C24 H24A 0.9300 .
C25 C26 1.36(2) .
C25 H25A 0.9300 .
C26 C27 1.392(17) .
C26 H26A 0.9300 .
C27 H27A 0.9300 .
C28 C29 1.440(16) .
C28 H28A 0.9700 .
C28 H28B 0.9700 .
C30 C31 1.533(15) .
C31 H31A 0.9600 .
C31 H31B 0.9600 .
C31 H31C 0.9600 .
C32 C33 1.374(18) .
C32 H32A 0.9300 .
C33 C34 1.42(2) .
C33 H33A 0.9300 .
C34 C35 1.38(2) .
C34 H34A 0.9300 .
C35 C36 1.343(16) .
C35 H35A 0.9300 .
C36 C37 1.539(16) .
C37 C38 1.519(15) .
C37 C43 1.579(17) .
C38 C39 1.378(16) .
C39 C40 1.382(19) .
C39 H39A 0.9300 .
C40 C41 1.36(2) .
C40 H40A 0.9300 .
C41 C42 1.413(18) .
C41 H41A 0.9300 .
C42 H42A 0.9300 .
C43 C44 1.45(2) .
C43 H43A 0.9700 .
C43 H43B 0.9700 .
C45 C46 1.521(14) .
C46 H46A 0.9600 .
C46 H46B 0.9600 .
C46 H46C 0.9600 .
N28 C47 1.13(5) .
C47 C48 1.38(6) .
N29 C49 1.10(3) .
C49 C50 1.46(4) .
C50 H50A 0.9600 .
C50 H50B 0.9600 .
C50 H50C 0.9600 .
N30 C51 1.20(4) .
C51 C52 1.31(4) .
C52 H52A 0.9600 .
C52 H52B 0.9600 .
C52 H52C 0.9600 .
O1W K2 2.748(9) 2_556
O1W H1WA 0.9700 .
O1W H1WB 0.9700 .
O2W O2W' 1.58(6) .
O3W O3W' 1.72(9) .
